data_4508805
loop_
_publ_author_name
'Karabach, Yauhen Yu.'
'Kirillov, Alexander M.'
'da Silva, M. F\'atima C. Guedes'
'Kopylovich, Maximilian N.'
'Pombeiro, Armando J. L.'

_publ_section_title
;
 An Aqua-Soluble Copper(II)&#x2212;Sodium Two-Dimensional Coordination
 Polymer with Intercalated Infinite Chains of Decameric Water Clusters
;
_journal_issue 10
_journal_name_full 'Crystal Growth &amp; Design'
_journal_page_first 2200
_journal_paper_doi 10.1021/cg060310e
_journal_volume 6
_journal_year 2006
_chemical_formula_sum 'C11 H29 Cu N Na O14'
_chemical_formula_weight 485.88
_chemical_name_systematic
;
 ?
;
_space_group_IT_number 2
_symmetry_cell_setting triclinic
_symmetry_space_group_name_Hall '-P 1'
_symmetry_space_group_name_H-M 'P -1'
_atom_sites_solution_hydrogens geom
_atom_sites_solution_primary direct
_atom_sites_solution_secondary difmap
_audit_creation_method SHELXL-97
_cell_angle_alpha 63.858(8)
_cell_angle_beta 74.334(9)
_cell_angle_gamma 82.932(9)
_cell_formula_units_Z 2
_cell_length_a 9.3604(11)
_cell_length_b 10.8601(9)
_cell_length_c 11.3165(11)
_cell_measurement_reflns_used 25
_cell_measurement_temperature 293(2)
_cell_measurement_theta_max 12.99
_cell_measurement_theta_min 3.77
_cell_volume 994.33(19)
_computing_structure_refinement 'SHELXL-97 (Sheldrick, 1997)'
_diffrn_ambient_temperature 293(2)
_diffrn_measured_fraction_theta_full 0.999
_diffrn_measured_fraction_theta_max 0.999
_diffrn_radiation_monochromator graphite
_diffrn_radiation_source 'fine-focus sealed tube'
_diffrn_radiation_type MoK\a
_diffrn_radiation_wavelength 0.71069
_diffrn_reflns_av_R_equivalents 0.0301
_diffrn_reflns_av_sigmaI/netI 0.0507
_diffrn_reflns_limit_h_max 10
_diffrn_reflns_limit_h_min -11
_diffrn_reflns_limit_k_max 11
_diffrn_reflns_limit_k_min -12
_diffrn_reflns_limit_l_max 0
_diffrn_reflns_limit_l_min -13
_diffrn_reflns_number 3677
_diffrn_reflns_theta_full 24.97
_diffrn_reflns_theta_max 24.97
_diffrn_reflns_theta_min 2.07
_exptl_absorpt_coefficient_mu 1.190
_exptl_absorpt_correction_T_max 0.8324
_exptl_absorpt_correction_T_min 0.6740
_exptl_absorpt_correction_type psi-scan
_exptl_absorpt_process_details none
_exptl_crystal_colour blue
_exptl_crystal_density_diffrn 1.623
_exptl_crystal_density_method 'not measured'
_exptl_crystal_description plate
_exptl_crystal_F_000 508
_exptl_crystal_size_max 0.36
_exptl_crystal_size_mid 0.32
_exptl_crystal_size_min 0.16
_refine_diff_density_max 0.338
_refine_diff_density_min -0.307
_refine_diff_density_rms 0.070
_refine_ls_extinction_coef 0.0017(9)
_refine_ls_extinction_expression Fc^*^=kFc[1+0.001xFc^2^\l^3^/sin(2\q)]^-1/4^
_refine_ls_extinction_method SHELXL
_refine_ls_goodness_of_fit_ref 1.010
_refine_ls_hydrogen_treatment mixed
_refine_ls_matrix_type full
_refine_ls_number_parameters 303
_refine_ls_number_reflns 3482
_refine_ls_number_restraints 0
_refine_ls_restrained_S_all 1.010
_refine_ls_R_factor_all 0.0592
_refine_ls_R_factor_gt 0.0375
_refine_ls_shift/su_max 0.001
_refine_ls_shift/su_mean 0.000
_refine_ls_structure_factor_coef Fsqd
_refine_ls_weighting_details 'calc w=1/[\s^2^(Fo^2^)+(0.0364P)^2^+0.3153P] where P=(Fo^2^+2Fc^2^)/3'
_refine_ls_weighting_scheme calc
_refine_ls_wR_factor_gt 0.0753
_refine_ls_wR_factor_ref 0.0802
_reflns_number_gt 2704
_reflns_number_total 3482
_reflns_threshold_expression >2sigma(I)
_cod_data_source_file cg060310esup1.cif
_cod_data_source_block jk006-2
_cod_original_cell_volume 994.33(17)
_cod_original_sg_symbol_H-M P-1
_cod_database_code 4508805

loop_
_symmetry_equiv_pos_as_xyz
'x, y, z'
'-x, -y, -z'

loop_
_atom_site_label
_atom_site_type_symbol
_atom_site_fract_x
_atom_site_fract_y
_atom_site_fract_z
_atom_site_U_iso_or_equiv
_atom_site_adp_type
_atom_site_occupancy
_atom_site_symmetry_multiplicity
_atom_site_calc_flag
_atom_site_refinement_flags
C1 C 0.5886(4) 0.3676(4) 0.1654(4) 0.0272(8) Uani 1 1 d .
C2 C 0.6928(4) 0.3639(4) 0.2476(4) 0.0337(9) Uani 1 1 d .
C3 C 0.4075(4) 0.2515(4) 0.1347(4) 0.0266(8) Uani 1 1 d .
C4 C 0.3238(4) 0.1224(4) 0.1791(4) 0.0299(8) Uani 1 1 d .
C5 C 0.6471(4) 0.1370(4) 0.1672(4) 0.0253(8) Uani 1 1 d .
C6 C 0.6296(4) -0.0072(3) 0.2793(3) 0.0237(7) Uani 1 1 d .
C10 C 0.0813(3) 0.4571(3) 0.5954(3) 0.0192(7) Uani 1 1 d .
C11 C 0.1354(3) 0.4327(3) 0.4808(3) 0.0178(7) Uani 1 1 d .
C12 C 0.2806(3) 0.3572(3) 0.4673(3) 0.0213(7) Uani 1 1 d .
C13 C 0.0528(3) 0.4775(3) 0.3825(3) 0.0166(6) Uani 1 1 d .
C14 C 0.1068(3) 0.4661(3) 0.2487(3) 0.0214(7) Uani 1 1 d .
N1 N 0.5289(3) 0.2302(3) 0.2036(3) 0.0206(6) Uani 1 1 d .
O2 O 0.6310(2) 0.2960(2) 0.3904(2) 0.0305(6) Uani 1 1 d .
H2 H 0.5553 0.3362 0.4113 0.046 Uiso 1 1 calc R
O4 O 0.2706(3) 0.0653(3) 0.3233(3) 0.0306(6) Uani 1 1 d .
O7 O 0.0843 -0.0270 0.6246 0.0319(6) Uani 1 1 d .
O6 O 0.3897(2) -0.0030(2) 0.5961(2) 0.0198(5) Uani 1 1 d .
O8 O -0.1829 0.1991 0.5592 0.0316(6) Uani 1 1 d .
O10 O 0.0241 0.3424 0.0163 0.0713(11) Uani 1 1 d .
O12A O 0.2869(2) 0.2684(2) 0.4207(2) 0.0214(5) Uani 1 1 d .
O12B O 0.3822(3) 0.3854(3) 0.5012(3) 0.0409(7) Uani 1 1 d .
O14A O 0.1966(3) 0.5527(3) 0.1574(3) 0.0428(7) Uani 1 1 d .
O14B O 0.0513(3) 0.3738(2) 0.2377(2) 0.0305(6) Uani 1 1 d .
O20 O 0.1481 0.1630 -0.0822 0.0472(7) Uani 1 1 d .
O30 O 0.4238 0.3027 0.7700 0.0647(9) Uani 1 1 d .
O40 O 0.2854 0.7463 0.2106 0.0434(7) Uani 1 1 d .
O50 O -0.0535 0.0652 0.8344 0.0459(7) Uani 1 1 d .
Na1 Na 0.05276(14) 0.16696(13) 0.42225(14) 0.0302(3) Uani 1 1 d .
Cu1 Cu 0.45185(4) 0.13681(4) 0.41017(4) 0.01789(13) Uani 1 1 d .
H1A H 0.636(4) 0.406(3) 0.076(4) 0.026(9) Uiso 1 1 d .
H1B H 0.501(3) 0.428(3) 0.182(3) 0.017(8) Uiso 1 1 d .
H2A H 0.771(4) 0.305(4) 0.236(4) 0.038(11) Uiso 1 1 d .
H2B H 0.725(4) 0.459(4) 0.220(4) 0.049(12) Uiso 1 1 d .
H3A H 0.449(3) 0.289(3) 0.036(4) 0.023(9) Uiso 1 1 d .
H3B H 0.340(3) 0.317(3) 0.157(3) 0.018(8) Uiso 1 1 d .
H4 H 0.249(4) -0.015(4) 0.350(4) 0.034(12) Uiso 1 1 d .
H4A H 0.242(4) 0.144(3) 0.139(3) 0.029(9) Uiso 1 1 d .
H4B H 0.395(4) 0.052(3) 0.148(3) 0.027(9) Uiso 1 1 d .
H5A H 0.651(3) 0.141(3) 0.079(3) 0.020(8) Uiso 1 1 d .
H5B H 0.733(4) 0.174(3) 0.156(3) 0.014(8) Uiso 1 1 d .
H6A H 0.545(4) -0.051(3) 0.279(3) 0.028(10) Uiso 1 1 d .
H6B H 0.721(4) -0.062(3) 0.262(3) 0.028(9) Uiso 1 1 d .
H8A H -0.2517 0.2482 0.5153 0.046(12) Uiso 1 1 d .
H8B H -0.2165 0.2270 0.6198 0.041(11) Uiso 1 1 d .
H10 H 0.138(3) 0.424(3) 0.662(3) 0.021(8) Uiso 1 1 d .
H10A H -0.0450 0.4106 -0.0251 0.12(2) Uiso 1 1 d .
H10B H 0.0320 0.3637 0.0840 0.092(18) Uiso 1 1 d .
H20A H 0.0955 0.2167 -0.0465 0.074(16) Uiso 1 1 d .
H20B H 0.1086 0.1596 0.8712 0.23(4) Uiso 1 1 d .
H30A H 0.4347 0.3221 0.6867 0.089(19) Uiso 1 1 d .
H30B H 0.3327 0.2625 0.8385 0.14(3) Uiso 1 1 d .
H40A H 0.3878 0.7341 0.2122 0.12(2) Uiso 1 1 d .
H40B H 0.2679 0.6985 0.1836 0.080(17) Uiso 1 1 d .
H50A H -0.0840 -0.0024 0.9160 0.14(3) Uiso 1 1 d .
H50B H -0.1341 0.1321 0.8130 0.16(3) Uiso 1 1 d .
H7B H 0.1794 -0.0199 0.6211 0.086(17) Uiso 1 1 d .
H7A H 0.0415 -0.0051 0.6829 0.091(19) Uiso 1 1 d .

loop_
_atom_site_aniso_label
_atom_site_aniso_U_11
_atom_site_aniso_U_22
_atom_site_aniso_U_33
_atom_site_aniso_U_23
_atom_site_aniso_U_13
_atom_site_aniso_U_12
C1 0.0283(19) 0.0237(18) 0.0214(19) -0.0048(16) -0.0010(16) -0.0017(15)
C2 0.024(2) 0.037(2) 0.040(2) -0.0176(19) -0.0028(17) -0.0070(17)
C3 0.0269(19) 0.033(2) 0.0207(19) -0.0103(16) -0.0109(15) 0.0047(16)
C4 0.027(2) 0.038(2) 0.029(2) -0.0155(18) -0.0116(16) 0.0011(17)
C5 0.0198(18) 0.034(2) 0.0210(19) -0.0145(16) -0.0013(15) 0.0046(15)
C6 0.0260(19) 0.0271(18) 0.0201(18) -0.0131(15) -0.0073(15) 0.0080(15)
C10 0.0189(16) 0.0214(17) 0.0191(17) -0.0085(14) -0.0097(14) 0.0052(13)
C11 0.0173(15) 0.0184(16) 0.0180(16) -0.0081(13) -0.0045(13) 0.0011(13)
C12 0.0194(17) 0.0257(18) 0.0211(17) -0.0131(15) -0.0059(14) 0.0067(14)
C13 0.0172(16) 0.0179(16) 0.0155(16) -0.0079(13) -0.0035(13) -0.0001(12)
C14 0.0187(16) 0.0259(18) 0.0229(18) -0.0130(15) -0.0094(14) 0.0083(14)
N1 0.0194(14) 0.0229(14) 0.0205(15) -0.0101(12) -0.0064(11) 0.0030(11)
O2 0.0229(12) 0.0407(15) 0.0336(14) -0.0215(12) -0.0095(11) 0.0084(11)
O4 0.0315(14) 0.0284(15) 0.0311(15) -0.0135(12) -0.0036(11) -0.0032(12)
O7 0.0257(14) 0.0395(15) 0.0338(15) -0.0170(13) -0.0090(11) -0.0016(11)
O6 0.0215(12) 0.0195(12) 0.0155(12) -0.0070(10) -0.0030(9) 0.0047(9)
O8 0.0310(14) 0.0322(14) 0.0347(15) -0.0160(12) -0.0120(12) 0.0051(11)
O10 0.107(3) 0.080(2) 0.058(2) -0.051(2) -0.051(2) 0.051(2)
O12A 0.0194(12) 0.0228(12) 0.0256(13) -0.0144(10) -0.0073(10) 0.0073(9)
O12B 0.0240(13) 0.0670(19) 0.0593(19) -0.0491(16) -0.0201(13) 0.0135(13)
O14A 0.0561(18) 0.0432(16) 0.0251(14) -0.0188(13) 0.0121(13) -0.0187(14)
O14B 0.0339(14) 0.0389(15) 0.0293(14) -0.0222(12) -0.0114(11) 0.0012(11)
O20 0.0494(18) 0.0548(19) 0.0495(18) -0.0326(16) -0.0151(15) 0.0054(14)
O30 0.052(2) 0.095(3) 0.060(2) -0.043(2) -0.0155(17) -0.0026(18)
O40 0.0471(18) 0.0444(17) 0.0504(18) -0.0297(15) -0.0138(14) 0.0007(13)
O50 0.0495(18) 0.0506(18) 0.0420(18) -0.0209(15) -0.0178(14) 0.0039(15)
Na1 0.0273(7) 0.0280(7) 0.0335(8) -0.0110(6) -0.0080(6) -0.0003(6)
Cu1 0.0172(2) 0.0178(2) 0.0165(2) -0.00678(16) -0.00411(15) 0.00533(15)

loop_
_atom_type_symbol
_atom_type_description
_atom_type_scat_dispersion_real
_atom_type_scat_dispersion_imag
_atom_type_scat_source
C C 0.0033 0.0016 'International Tables Vol C Tables 4.2.6.8 and 6.1.1.4'
H H 0.0000 0.0000 'International Tables Vol C Tables 4.2.6.8 and 6.1.1.4'
N N 0.0061 0.0033 'International Tables Vol C Tables 4.2.6.8 and 6.1.1.4'
O O 0.0106 0.0060 'International Tables Vol C Tables 4.2.6.8 and 6.1.1.4'
Na Na 0.0362 0.0249 'International Tables Vol C Tables 4.2.6.8 and 6.1.1.4'
Cu Cu 0.3201 1.2651 'International Tables Vol C Tables 4.2.6.8 and 6.1.1.4'

loop_
_geom_angle_atom_site_label_1
_geom_angle_atom_site_label_2
_geom_angle_atom_site_label_3
_geom_angle
_geom_angle_site_symmetry_1
_geom_angle_site_symmetry_3
N1 C1 C2 113.7(3) . .
O2 C2 C1 112.8(3) . .
N1 C3 C4 113.5(3) . .
O4 C4 C3 108.0(3) . .
N1 C5 C6 110.7(3) . .
O6 C6 C5 107.4(3) 2_656 .
C13 C10 C11 122.3(3) 2_566 .
C10 C11 C13 119.2(3) . .
C10 C11 C12 118.5(3) . .
C13 C11 C12 122.3(3) . .
O12B C12 O12A 125.6(3) . .
O12B C12 C11 118.4(3) . .
O12A C12 C11 116.0(3) . .
C10 C13 C11 118.5(3) 2_566 .
C10 C13 C14 117.8(3) 2_566 .
C11 C13 C14 123.5(3) . .
O14A C14 O14B 125.3(3) . .
O14A C14 C13 117.4(3) . .
O14B C14 C13 117.2(3) . .
O14A C14 Na1 145.0(2) . .
O14B C14 Na1 45.93(16) . .
C13 C14 Na1 83.85(18) . .
C3 N1 C1 108.0(3) . .
C3 N1 C5 110.9(3) . .
C1 N1 C5 112.2(3) . .
C3 N1 Cu1 111.1(2) . .
C1 N1 Cu1 108.3(2) . .
C5 N1 Cu1 106.26(19) . .
C4 O4 Na1 119.0(2) . .
Na1 O7 Na1 90.10(5) . 2_556
C6 O6 Cu1 129.4(2) 2_656 .
C6 O6 Cu1 106.97(18) 2_656 2_656
Cu1 O6 Cu1 98.68(9) . 2_656
C12 O12A Cu1 126.3(2) . .
C12 O12A Na1 122.04(19) . .
Cu1 O12A Na1 107.24(9) . .
C14 O14B Na1 111.1(2) . .
O14B Na1 O7 169.21(9) . .
O14B Na1 O7 100.85(8) . 2_556
O7 Na1 O7 89.90(5) . 2_556
O14B Na1 O8 96.02(8) . .
O7 Na1 O8 85.84(5) . .
O7 Na1 O8 85.11(4) 2_556 .
O14B Na1 O4 98.64(10) . .
O7 Na1 O4 81.20(7) . .
O7 Na1 O4 84.60(8) 2_556 .
O8 Na1 O4 163.43(9) . .
O14B Na1 O12A 82.03(9) . .
O7 Na1 O12A 87.77(6) . .
O7 Na1 O12A 155.46(7) 2_556 .
O8 Na1 O12A 119.04(7) . .
O4 Na1 O12A 70.90(8) . .
O14B Na1 C14 23.02(8) . .
O7 Na1 C14 146.34(8) . .
O7 Na1 C14 123.72(8) 2_556 .
O8 Na1 C14 94.68(7) . .
O4 Na1 C14 101.83(10) . .
O12A Na1 C14 62.59(8) . .
O14B Na1 Na1 145.62(9) . 2_556
O7 Na1 Na1 45.11(3) . 2_556
O7 Na1 Na1 44.79(3) 2_556 2_556
O8 Na1 Na1 83.59(5) . 2_556
O4 Na1 Na1 79.95(8) . 2_556
O12A Na1 Na1 128.10(8) . 2_556
C14 Na1 Na1 168.42(9) . 2_556
O6 Cu1 O6 81.32(9) . 2_656
O6 Cu1 O12A 97.20(9) . .
O6 Cu1 O12A 178.34(10) 2_656 .
O6 Cu1 N1 162.05(9) . .
O6 Cu1 N1 85.23(9) 2_656 .
O12A Cu1 N1 96.06(9) . .
O6 Cu1 Cu1 40.69(6) . 2_656
O6 Cu1 Cu1 40.63(6) 2_656 2_656
O12A Cu1 Cu1 137.88(7) . 2_656
N1 Cu1 Cu1 124.88(7) . 2_656

loop_
_geom_bond_atom_site_label_1
_geom_bond_atom_site_label_2
_geom_bond_distance
_geom_bond_site_symmetry_2
C1 N1 1.494(4) .
C1 C2 1.506(5) .
C2 O2 1.428(4) .
C3 N1 1.486(4) .
C3 C4 1.506(5) .
C4 O4 1.428(4) .
C5 N1 1.505(4) .
C5 C6 1.512(5) .
C6 O6 1.425(4) 2_656
C10 C13 1.382(4) 2_566
C10 C11 1.387(4) .
C11 C13 1.402(4) .
C11 C12 1.506(4) .
C12 O12B 1.232(4) .
C12 O12A 1.276(4) .
C13 C10 1.382(4) 2_566
C13 C14 1.517(4) .
C14 O14A 1.237(4) .
C14 O14B 1.251(4) .
C14 Na1 2.985(4) .
N1 Cu1 2.048(3) .
O4 Na1 2.436(3) .
O7 Na1 2.3935(13) .
O7 Na1 2.4070(14) 2_556
O6 C6 1.425(4) 2_656
O6 Cu1 1.952(2) .
O6 Cu1 1.955(2) 2_656
O8 Na1 2.4146(13) .
O12A Cu1 1.987(2) .
O12A Na1 2.564(2) .
O14B Na1 2.298(3) .
Na1 O7 2.4070(14) 2_556
Na1 Na1 3.397(3) 2_556
Cu1 O6 1.955(2) 2_656
Cu1 Cu1 2.9637(8) 2_656
